data_7045492
loop_
_publ_author_name
'Holz, Julia'
'Ayerbe Garc\'ia, Marta'
'Frey, Wolfgang'
'Krupp, Felix'
'Peters, Ren\'e'

_publ_section_title
;
 Diastereoselective synthesis, structure and reactivity studies of
 ferrocenyloxazoline gold(i) and gold(ii) complexes.
;
_journal_issue 11
_journal_name_full 'Dalton transactions (Cambridge, England : 2003)'
_journal_page_first 3880
_journal_page_last 3905
_journal_paper_doi 10.1039/c8dt00109j
_journal_volume 47
_journal_year 2018
_chemical_absolute_configuration ad
_chemical_formula_moiety 'C34 H40 Au2 Br2 Fe2 N2 O2, C H Cl3'
_chemical_formula_sum 'C35 H41 Au2 Br2 Cl3 Fe2 N2 O2'
_chemical_formula_weight 1293.50
_chemical_name_systematic
; 
 'iPrFOMeAu(II)Br' 
;
_space_group_IT_number 18
_space_group_name_Hall 'P 2 2ab'
_space_group_name_H-M_alt 'P 21 21 2'
_symmetry_cell_setting orthorhombic
_symmetry_space_group_name_Hall 'P 2 2ab'
_symmetry_space_group_name_H-M 'P 21 21 2'
_atom_sites_solution_hydrogens geom
_atom_sites_solution_primary direct
_atom_sites_solution_secondary difmap
_audit_creation_method SHELXL-97
_audit_update_record
;
2017-11-30 deposited with the CCDC.
2018-02-01 downloaded from the CCDC.
;
_cell_angle_alpha 90.00
_cell_angle_beta 90.00
_cell_angle_gamma 90.00
_cell_formula_units_Z 4
_cell_length_a 19.4272(12)
_cell_length_b 21.3813(10)
_cell_length_c 9.1942(5)
_cell_measurement_reflns_used 9960
_cell_measurement_temperature 130(2)
_cell_measurement_theta_max 30.56
_cell_measurement_theta_min 1.90
_cell_volume 3819.1(4)
_computing_cell_refinement 'Bruker APEXII Software Suite, 2008'
_computing_data_collection 'Bruker APEXII Software Suite, 2008'
_computing_data_reduction 'Bruker APEXII Software Suite, 2008'
_computing_molecular_graphics 'SHELXTL-plus, XP (Sheldrick, 1991)'
_computing_structure_refinement 'SHELXL-97 (Sheldrick, 1997)'
_computing_structure_solution 'SHELXS-97 (Sheldrick, 1990)'
_diffrn_ambient_temperature 130(2)
_diffrn_measured_fraction_theta_full 0.997
_diffrn_measured_fraction_theta_max 0.997
_diffrn_measurement_device_type 'Bruker Kappa APEXII DuO'
_diffrn_measurement_method 'Omega + Phi Scans'
_diffrn_radiation_monochromator Triumph
_diffrn_radiation_source 'fine-focus sealed tube'
_diffrn_radiation_type MoK\a
_diffrn_radiation_wavelength 0.71073
_diffrn_reflns_av_R_equivalents 0.0565
_diffrn_reflns_av_sigmaI/netI 0.0636
_diffrn_reflns_limit_h_max 27
_diffrn_reflns_limit_h_min -27
_diffrn_reflns_limit_k_max 30
_diffrn_reflns_limit_k_min -30
_diffrn_reflns_limit_l_max 13
_diffrn_reflns_limit_l_min -13
_diffrn_reflns_number 53577
_diffrn_reflns_theta_full 30.56
_diffrn_reflns_theta_max 30.56
_diffrn_reflns_theta_min 1.90
_diffrn_standards_decay_% 0
_diffrn_standards_interval_count 0
_diffrn_standards_number 0
_exptl_absorpt_coefficient_mu 10.740
_exptl_absorpt_correction_T_max 0.5970
_exptl_absorpt_correction_T_min 0.0564
_exptl_absorpt_correction_type numerical
_exptl_absorpt_process_details 'SADABS (Bruker, 2008)'
_exptl_crystal_colour dark-purple
_exptl_crystal_density_diffrn 2.250
_exptl_crystal_density_method 'not measured'
_exptl_crystal_description needle
_exptl_crystal_F_000 2448
_exptl_crystal_size_max 0.51
_exptl_crystal_size_mid 0.16
_exptl_crystal_size_min 0.05
_refine_diff_density_max 1.701
_refine_diff_density_min -1.432
_refine_diff_density_rms 0.189
_refine_ls_abs_structure_details 'Flack H D (1983), Acta Cryst. A39, 876-881'
_refine_ls_abs_structure_Flack 0.001(5)
_refine_ls_extinction_coef 0.00010(2)
_refine_ls_extinction_expression Fc^*^=kFc[1+0.001xFc^2^\l^3^/sin(2\q)]^-1/4^
_refine_ls_extinction_method SHELXL
_refine_ls_goodness_of_fit_ref 1.021
_refine_ls_hydrogen_treatment constr
_refine_ls_matrix_type full
_refine_ls_number_parameters 440
_refine_ls_number_reflns 11691
_refine_ls_number_restraints 0
_refine_ls_restrained_S_all 1.021
_refine_ls_R_factor_all 0.0481
_refine_ls_R_factor_gt 0.0331
_refine_ls_shift/su_max 0.003
_refine_ls_shift/su_mean 0.000
_refine_ls_structure_factor_coef Fsqd
_refine_ls_weighting_details 'calc w=1/[\s^2^(Fo^2^)+(0.0161P)^2^+0.0000P] where P=(Fo^2^+2Fc^2^)/3'
_refine_ls_weighting_scheme calc
_refine_ls_wR_factor_gt 0.0554
_refine_ls_wR_factor_ref 0.0580
_reflns_number_gt 9960
_reflns_number_total 11691
_reflns_threshold_expression >2sigma(I)
_cod_data_source_file c8dt00109j2.cif
_cod_data_source_block s2319lm
_cod_depositor_comments 'Adding full bibliography for 7045484--7045498.cif.'
_cod_database_code 7045492

loop_
_symmetry_equiv_pos_as_xyz
'x, y, z'
'-x, -y, z'
'-x+1/2, y+1/2, -z'
'x+1/2, -y+1/2, -z'

loop_
_atom_site_label
_atom_site_type_symbol
_atom_site_fract_x
_atom_site_fract_y
_atom_site_fract_z
_atom_site_U_iso_or_equiv
_atom_site_adp_type
_atom_site_occupancy
_atom_site_symmetry_multiplicity
_atom_site_calc_flag
_atom_site_refinement_flags
Au1 Au 0.496611(12) 0.795809(8) 0.27742(2) 0.01022(4) Uani 1 1 d .
Br1 Br 0.60396(3) 0.84018(2) 0.39127(6) 0.01652(12) Uani 1 1 d .
Fe1 Fe 0.36244(4) 0.92616(3) 0.30860(8) 0.01333(17) Uani 1 1 d .
Au2 Au 0.387129(12) 0.760068(9) 0.15466(2) 0.01346(5) Uani 1 1 d .
Br2 Br 0.27746(4) 0.73095(3) 0.02435(7) 0.03056(16) Uani 1 1 d .
Fe2 Fe 0.50939(5) 0.82509(3) -0.12565(7) 0.01610(17) Uani 1 1 d .
O1 O 0.2951(2) 0.79226(17) 0.5686(4) 0.0195(9) Uani 1 1 d .
N1 N 0.3369(2) 0.7574(2) 0.3570(5) 0.0178(9) Uani 1 1 d .
C1 C 0.4395(3) 0.8644(2) 0.3661(5) 0.0109(10) Uani 1 1 d .
O2 O 0.6012(2) 0.66680(16) 0.0098(4) 0.0189(9) Uani 1 1 d .
N2 N 0.5527(2) 0.72109(18) 0.1900(4) 0.0115(9) Uani 1 1 d .
C2 C 0.3782(3) 0.8568(2) 0.4529(5) 0.0114(10) Uani 1 1 d .
C3 C 0.3645(3) 0.9140(2) 0.5313(5) 0.0159(12) Uani 1 1 d .
C4 C 0.4157(3) 0.9571(2) 0.4861(6) 0.0165(12) Uani 1 1 d .
H4 H 0.4188 0.9994 0.5172 0.020 Uiso 1 1 calc R
C5 C 0.4617(3) 0.9275(2) 0.3875(5) 0.0126(11) Uani 1 1 d .
H5 H 0.5006 0.9465 0.3432 0.015 Uiso 1 1 calc R
C6 C 0.3350(4) 0.9144(3) 0.0927(6) 0.0239(14) Uani 1 1 d .
H6 H 0.3538 0.8848 0.0265 0.029 Uiso 1 1 calc R
C7 C 0.2777(3) 0.9052(2) 0.1859(5) 0.0181(12) Uani 1 1 d .
H7 H 0.2514 0.8678 0.1926 0.022 Uiso 1 1 calc R
C8 C 0.2659(3) 0.9596(2) 0.2664(6) 0.0211(13) Uani 1 1 d .
H8 H 0.2302 0.9657 0.3356 0.025 Uiso 1 1 calc R
C9 C 0.3169(3) 1.0045(3) 0.2264(6) 0.0229(12) Uani 1 1 d .
H9 H 0.3218 1.0454 0.2650 0.028 Uiso 1 1 calc R
C10 C 0.3591(4) 0.9764(3) 0.1176(6) 0.0249(14) Uani 1 1 d .
H10 H 0.3968 0.9958 0.0698 0.030 Uiso 1 1 calc R
C11 C 0.3092(3) 0.9273(3) 0.6404(6) 0.0215(12) Uani 1 1 d .
H11A H 0.3034 0.9727 0.6503 0.032 Uiso 1 1 calc R
H11B H 0.3222 0.9095 0.7346 0.032 Uiso 1 1 calc R
H11C H 0.2658 0.9086 0.6077 0.032 Uiso 1 1 calc R
C12 C 0.3365(3) 0.8007(2) 0.4547(6) 0.0153(11) Uani 1 1 d .
C13 C 0.2580(4) 0.7335(3) 0.5431(7) 0.0316(16) Uani 1 1 d .
H13A H 0.2080 0.7414 0.5314 0.038 Uiso 1 1 calc R
H13B H 0.2648 0.7043 0.6253 0.038 Uiso 1 1 calc R
C14 C 0.2886(3) 0.7065(2) 0.4025(6) 0.0216(12) Uani 1 1 d .
H14 H 0.2513 0.7024 0.3282 0.026 Uiso 1 1 calc R
C15 C 0.3258(3) 0.6441(2) 0.4173(6) 0.0192(12) Uani 1 1 d .
H15 H 0.3465 0.6341 0.3205 0.023 Uiso 1 1 calc R
C16 C 0.3844(4) 0.6467(3) 0.5278(7) 0.0349(16) Uani 1 1 d .
H16A H 0.4074 0.6060 0.5317 0.052 Uiso 1 1 calc R
H16B H 0.3657 0.6569 0.6239 0.052 Uiso 1 1 calc R
H16C H 0.4176 0.6789 0.4986 0.052 Uiso 1 1 calc R
C17 C 0.2737(4) 0.5932(3) 0.4518(8) 0.0344(17) Uani 1 1 d .
H17A H 0.2536 0.6009 0.5479 0.052 Uiso 1 1 calc R
H17B H 0.2967 0.5524 0.4515 0.052 Uiso 1 1 calc R
H17C H 0.2372 0.5936 0.3782 0.052 Uiso 1 1 calc R
C18 C 0.4429(3) 0.7625(3) -0.0315(6) 0.0195(12) Uani 1 1 d .
C19 C 0.5107(3) 0.7350(2) -0.0585(5) 0.0144(11) Uani 1 1 d .
C20 C 0.5257(3) 0.7382(2) -0.2124(6) 0.0202(12) Uani 1 1 d .
C21 C 0.4678(3) 0.7671(2) -0.2784(6) 0.0234(13) Uani 1 1 d .
H21 H 0.4630 0.7750 -0.3796 0.028 Uiso 1 1 calc R
C22 C 0.4181(3) 0.7824(2) -0.1707(6) 0.0197(13) Uani 1 1 d .
H22 H 0.3754 0.8025 -0.1883 0.024 Uiso 1 1 calc R
C23 C 0.5200(3) 0.9047(2) -0.0001(6) 0.0185(13) Uani 1 1 d .
H23 H 0.4979 0.9133 0.0898 0.022 Uiso 1 1 calc R
C24 C 0.5842(3) 0.8749(2) -0.0183(6) 0.0230(14) Uani 1 1 d .
H24 H 0.6127 0.8594 0.0576 0.028 Uiso 1 1 calc R
C25 C 0.5991(4) 0.8719(2) -0.1704(6) 0.0250(14) Uani 1 1 d .
H25 H 0.6393 0.8547 -0.2138 0.030 Uiso 1 1 calc R
C26 C 0.5426(4) 0.8996(2) -0.2445(6) 0.0259(15) Uani 1 1 d .
H26 H 0.5387 0.9037 -0.3470 0.031 Uiso 1 1 calc R
C27 C 0.4939(4) 0.9198(2) -0.1446(6) 0.0252(13) Uani 1 1 d .
H27 H 0.4514 0.9398 -0.1662 0.030 Uiso 1 1 calc R
C28 C 0.5890(4) 0.7149(3) -0.2852(7) 0.0290(15) Uani 1 1 d .
H28A H 0.5916 0.7320 -0.3839 0.043 Uiso 1 1 calc R
H28B H 0.5876 0.6691 -0.2900 0.043 Uiso 1 1 calc R
H28C H 0.6295 0.7281 -0.2297 0.043 Uiso 1 1 calc R
C29 C 0.5546(3) 0.7092(2) 0.0523(6) 0.0147(11) Uani 1 1 d .
C30 C 0.6441(3) 0.6526(3) 0.1379(6) 0.0196(12) Uani 1 1 d .
H30A H 0.6892 0.6740 0.1320 0.024 Uiso 1 1 calc R
H30B H 0.6517 0.6070 0.1478 0.024 Uiso 1 1 calc R
C31 C 0.6006(3) 0.6782(2) 0.2654(5) 0.0142(11) Uani 1 1 d .
H31 H 0.6310 0.7031 0.3314 0.017 Uiso 1 1 calc R
C32 C 0.5615(3) 0.6307(2) 0.3543(6) 0.0193(12) Uani 1 1 d .
H32 H 0.5341 0.6543 0.4283 0.023 Uiso 1 1 calc R
C33 C 0.5112(3) 0.5921(2) 0.2653(6) 0.0252(14) Uani 1 1 d .
H33A H 0.4767 0.6197 0.2215 0.038 Uiso 1 1 calc R
H33B H 0.4882 0.5617 0.3286 0.038 Uiso 1 1 calc R
H33C H 0.5361 0.5699 0.1883 0.038 Uiso 1 1 calc R
C34 C 0.6120(4) 0.5880(3) 0.4380(6) 0.0292(15) Uani 1 1 d .
H34A H 0.6380 0.5625 0.3687 0.044 Uiso 1 1 calc R
H34B H 0.5860 0.5607 0.5038 0.044 Uiso 1 1 calc R
H34C H 0.6439 0.6139 0.4946 0.044 Uiso 1 1 calc R
C1X C 0.3561(6) 0.5432(4) 0.9291(10) 0.072(3) Uani 1 1 d .
H1X H 0.3185 0.5507 0.8569 0.086 Uiso 1 1 calc R
Cl1 Cl 0.40142(18) 0.47395(11) 0.8727(3) 0.0865(9) Uani 1 1 d .
Cl2 Cl 0.41358(19) 0.60646(12) 0.9177(3) 0.0891(11) Uani 1 1 d .
Cl3 Cl 0.3190(2) 0.53369(13) 1.0922(3) 0.0993(11) Uani 1 1 d .

loop_
_atom_site_aniso_label
_atom_site_aniso_U_11
_atom_site_aniso_U_22
_atom_site_aniso_U_33
_atom_site_aniso_U_23
_atom_site_aniso_U_13
_atom_site_aniso_U_12
Au1 0.00925(9) 0.00795(7) 0.01346(8) -0.00006(6) -0.00105(8) -0.00030(9)
Br1 0.0108(3) 0.0172(2) 0.0215(3) -0.00281(19) -0.0038(2) 0.0005(2)
Fe1 0.0117(4) 0.0094(3) 0.0188(4) 0.0008(3) -0.0007(3) 0.0006(3)
Au2 0.01229(10) 0.00937(8) 0.01873(10) 0.00035(7) -0.00391(9) -0.00220(8)
Br2 0.0212(4) 0.0323(3) 0.0382(4) 0.0017(3) -0.0147(3) -0.0081(3)
Fe2 0.0246(5) 0.0103(3) 0.0134(4) 0.0002(3) -0.0010(3) -0.0008(4)
O1 0.018(2) 0.0136(17) 0.027(2) 0.0015(16) 0.0087(17) -0.0037(18)
N1 0.017(2) 0.0127(19) 0.024(2) -0.0006(19) 0.005(2) -0.006(2)
C1 0.010(3) 0.010(2) 0.012(3) -0.0008(18) 0.003(2) -0.002(2)
O2 0.025(3) 0.0169(18) 0.0148(19) -0.0019(14) 0.0036(17) 0.0075(18)
N2 0.013(2) 0.0082(19) 0.013(2) -0.0025(15) -0.0035(17) 0.0030(17)
C2 0.013(3) 0.007(2) 0.014(2) 0.0010(17) 0.004(2) 0.002(2)
C3 0.021(3) 0.015(2) 0.012(3) -0.0002(19) -0.005(2) 0.003(2)
C4 0.014(3) 0.015(2) 0.021(3) -0.002(2) -0.001(2) 0.002(2)
C5 0.009(3) 0.010(2) 0.019(3) 0.0007(19) -0.001(2) -0.001(2)
C6 0.031(4) 0.017(3) 0.023(3) 0.000(2) -0.005(3) 0.012(3)
C7 0.018(3) 0.017(3) 0.019(3) 0.004(2) -0.008(2) -0.004(2)
C8 0.015(3) 0.026(3) 0.022(3) 0.003(2) 0.002(3) 0.008(3)
C9 0.027(3) 0.016(2) 0.026(3) 0.006(3) -0.008(3) 0.011(3)
C10 0.023(4) 0.021(3) 0.030(4) 0.010(2) -0.002(3) 0.001(3)
C11 0.017(3) 0.026(3) 0.022(3) 0.001(2) 0.004(3) 0.000(3)
C12 0.012(3) 0.016(2) 0.019(3) 0.002(2) 0.003(2) 0.000(2)
C13 0.023(4) 0.022(3) 0.050(4) -0.006(3) 0.016(3) -0.009(3)
C14 0.017(3) 0.012(2) 0.035(3) 0.006(2) 0.001(3) -0.005(3)
C15 0.016(3) 0.015(3) 0.026(3) 0.002(2) 0.003(2) -0.004(2)
C16 0.024(4) 0.030(3) 0.050(4) 0.014(3) -0.002(4) 0.003(3)
C17 0.029(4) 0.017(3) 0.057(5) 0.001(3) 0.004(4) -0.005(3)
C18 0.029(4) 0.012(2) 0.018(3) 0.002(2) -0.006(2) -0.002(3)
C19 0.020(3) 0.012(2) 0.012(2) -0.0022(18) -0.001(2) -0.002(2)
C20 0.035(4) 0.013(2) 0.013(2) -0.002(2) -0.002(2) 0.000(2)
C21 0.040(4) 0.014(2) 0.017(3) -0.005(2) -0.012(3) -0.002(3)
C22 0.028(3) 0.014(2) 0.017(3) 0.000(2) -0.015(2) -0.004(2)
C23 0.032(4) 0.010(2) 0.013(3) -0.0050(18) 0.004(2) -0.007(2)
C24 0.027(4) 0.015(3) 0.028(3) 0.002(2) -0.001(3) -0.015(3)
C25 0.029(4) 0.018(3) 0.028(3) -0.004(2) 0.012(3) -0.006(3)
C26 0.051(5) 0.016(3) 0.011(3) 0.001(2) 0.004(3) -0.005(3)
C27 0.033(4) 0.008(2) 0.034(3) 0.003(2) 0.005(3) -0.006(3)
C28 0.043(4) 0.021(3) 0.023(3) 0.000(2) 0.008(3) 0.006(3)
C29 0.014(3) 0.008(2) 0.023(3) 0.001(2) 0.004(2) -0.005(2)
C30 0.015(3) 0.023(3) 0.021(3) 0.006(2) 0.001(2) 0.004(2)
C31 0.012(3) 0.013(2) 0.018(3) 0.0026(19) -0.003(2) 0.002(2)
C32 0.022(3) 0.017(3) 0.020(3) 0.001(2) -0.002(3) 0.005(2)
C33 0.032(4) 0.015(2) 0.028(3) 0.001(2) 0.003(3) -0.007(3)
C34 0.032(4) 0.033(3) 0.022(3) 0.010(2) 0.006(3) 0.016(3)
C1X 0.106(10) 0.054(5) 0.057(6) 0.004(4) -0.031(6) -0.022(6)
Cl1 0.095(3) 0.0553(13) 0.109(2) -0.0044(13) -0.0247(19) -0.0010(15)
Cl2 0.129(3) 0.0524(14) 0.0860(18) 0.0084(12) -0.0347(18) -0.0231(16)
Cl3 0.132(4) 0.0759(18) 0.090(2) -0.0071(15) 0.007(2) -0.0051(19)

loop_
_atom_type_symbol
_atom_type_description
_atom_type_scat_dispersion_real
_atom_type_scat_dispersion_imag
_atom_type_scat_source
C C 0.0033 0.0016 'International Tables Vol C Tables 4.2.6.8 and 6.1.1.4'
H H 0.0000 0.0000 'International Tables Vol C Tables 4.2.6.8 and 6.1.1.4'
N N 0.0061 0.0033 'International Tables Vol C Tables 4.2.6.8 and 6.1.1.4'
O O 0.0106 0.0060 'International Tables Vol C Tables 4.2.6.8 and 6.1.1.4'
Cl Cl 0.1484 0.1585 'International Tables Vol C Tables 4.2.6.8 and 6.1.1.4'
Fe Fe 0.3463 0.8444 'International Tables Vol C Tables 4.2.6.8 and 6.1.1.4'
Br Br -0.2901 2.4595 'International Tables Vol C Tables 4.2.6.8 and 6.1.1.4'
Au Au -2.0133 8.8022 'International Tables Vol C Tables 4.2.6.8 and 6.1.1.4'

loop_
_geom_angle_atom_site_label_1
_geom_angle_atom_site_label_2
_geom_angle_atom_site_label_3
_geom_angle
C1 Au1 N2 177.04(19)
C1 Au1 Br1 90.80(15)
N2 Au1 Br1 90.94(12)
C1 Au1 Au2 86.39(15)
N2 Au1 Au2 92.04(12)
Br1 Au1 Au2 175.321(15)
C2 Fe1 C9 156.2(2)
C2 Fe1 C4 68.6(2)
C9 Fe1 C4 104.5(2)
C2 Fe1 C8 121.5(2)
C9 Fe1 C8 40.9(2)
C4 Fe1 C8 120.2(2)
C2 Fe1 C7 108.9(2)
C9 Fe1 C7 68.1(2)
C4 Fe1 C7 156.8(2)
C8 Fe1 C7 40.0(2)
C2 Fe1 C10 161.9(2)
C9 Fe1 C10 40.7(2)
C4 Fe1 C10 121.9(2)
C8 Fe1 C10 68.1(2)
C7 Fe1 C10 67.6(2)
C2 Fe1 C5 68.7(2)
C9 Fe1 C5 121.7(2)
C4 Fe1 C5 40.5(2)
C8 Fe1 C5 157.0(2)
C7 Fe1 C5 161.9(2)
C10 Fe1 C5 108.8(2)
C2 Fe1 C3 41.45(19)
C9 Fe1 C3 118.7(2)
C4 Fe1 C3 40.4(2)
C8 Fe1 C3 104.5(2)
C7 Fe1 C3 122.3(2)
C10 Fe1 C3 155.8(2)
C5 Fe1 C3 68.6(2)
C2 Fe1 C1 41.4(2)
C9 Fe1 C1 159.2(2)
C4 Fe1 C1 68.6(2)
C8 Fe1 C1 159.6(2)
C7 Fe1 C1 125.7(2)
C10 Fe1 C1 125.1(2)
C5 Fe1 C1 40.61(19)
C3 Fe1 C1 69.6(2)
C2 Fe1 C6 125.5(2)
C9 Fe1 C6 68.5(2)
C4 Fe1 C6 159.3(3)
C8 Fe1 C6 68.0(2)
C7 Fe1 C6 40.3(2)
C10 Fe1 C6 40.3(2)
C5 Fe1 C6 125.5(2)
C3 Fe1 C6 160.1(2)
C1 Fe1 C6 110.7(2)
C18 Au2 N1 175.4(2)
C18 Au2 Br2 93.24(17)
N1 Au2 Br2 91.22(13)
C18 Au2 Au1 85.40(17)
N1 Au2 Au1 90.22(13)
Br2 Au2 Au1 176.421(17)
C19 Fe2 C22 69.3(2)
C19 Fe2 C26 154.8(2)
C22 Fe2 C26 121.2(2)
C19 Fe2 C21 68.7(2)
C22 Fe2 C21 40.8(2)
C26 Fe2 C21 103.4(2)
C19 Fe2 C20 41.63(19)
C22 Fe2 C20 69.4(2)
C26 Fe2 C20 116.9(2)
C21 Fe2 C20 40.6(2)
C19 Fe2 C25 121.0(2)
C22 Fe2 C25 156.5(2)
C26 Fe2 C25 40.7(3)
C21 Fe2 C25 119.6(2)
C20 Fe2 C25 103.5(2)
C19 Fe2 C18 42.1(2)
C22 Fe2 C18 41.0(2)
C26 Fe2 C18 159.4(3)
C21 Fe2 C18 69.2(2)
C20 Fe2 C18 70.7(2)
C25 Fe2 C18 159.7(2)
C19 Fe2 C24 109.7(2)
C22 Fe2 C24 161.1(2)
C26 Fe2 C24 68.2(2)
C21 Fe2 C24 157.8(3)
C20 Fe2 C24 123.2(3)
C25 Fe2 C24 40.8(2)
C18 Fe2 C24 125.5(2)
C19 Fe2 C27 165.1(2)
C22 Fe2 C27 107.3(3)
C26 Fe2 C27 39.6(2)
C21 Fe2 C27 118.9(2)
C20 Fe2 C27 152.2(2)
C25 Fe2 C27 68.1(3)
C18 Fe2 C27 125.9(3)
C24 Fe2 C27 68.5(3)
C19 Fe2 C23 127.8(2)
C22 Fe2 C23 124.7(2)
C26 Fe2 C23 67.9(2)
C21 Fe2 C23 157.6(2)
C20 Fe2 C23 161.8(2)
C25 Fe2 C23 68.0(2)
C18 Fe2 C23 111.4(2)
C24 Fe2 C23 40.0(2)
C27 Fe2 C23 41.5(2)
C12 O1 C13 106.7(4)
C12 N1 C14 108.9(4)
C12 N1 Au2 126.8(4)
C14 N1 Au2 124.0(3)
C5 C1 C2 106.2(4)
C5 C1 Au1 125.3(4)
C2 C1 Au1 126.7(3)
C5 C1 Fe1 69.5(3)
C2 C1 Fe1 67.4(3)
Au1 C1 Fe1 139.7(3)
C29 O2 C30 106.8(4)
C29 N2 C31 108.6(4)
C29 N2 Au1 122.8(4)
C31 N2 Au1 128.3(3)
C1 C2 C3 109.5(4)
C1 C2 C12 124.2(4)
C3 C2 C12 126.3(5)
C1 C2 Fe1 71.2(3)
C3 C2 Fe1 71.1(3)
C12 C2 Fe1 122.2(4)
C4 C3 C2 106.0(5)
C4 C3 C11 125.1(5)
C2 C3 C11 128.9(5)
C4 C3 Fe1 69.0(3)
C2 C3 Fe1 67.4(3)
C11 C3 Fe1 128.8(4)
C3 C4 C5 109.8(5)
C3 C4 Fe1 70.6(3)
C5 C4 Fe1 70.4(3)
C3 C4 H4 125.1
C5 C4 H4 125.1
Fe1 C4 H4 125.5
C4 C5 C1 108.6(5)
C4 C5 Fe1 69.1(3)
C1 C5 Fe1 69.9(3)
C4 C5 H5 125.7
C1 C5 H5 125.7
Fe1 C5 H5 126.9
C7 C6 C10 106.8(5)
C7 C6 Fe1 68.9(3)
C10 C6 Fe1 69.4(3)
C7 C6 H6 126.6
C10 C6 H6 126.6
Fe1 C6 H6 126.6
C8 C7 C6 109.4(5)
C8 C7 Fe1 70.0(3)
C6 C7 Fe1 70.8(4)
C8 C7 H7 125.3
C6 C7 H7 125.3
Fe1 C7 H7 125.6
C7 C8 C9 108.0(5)
C7 C8 Fe1 70.1(3)
C9 C8 Fe1 69.4(3)
C7 C8 H8 126.0
C9 C8 H8 126.0
Fe1 C8 H8 126.2
C10 C9 C8 107.3(5)
C10 C9 Fe1 70.4(3)
C8 C9 Fe1 69.7(3)
C10 C9 H9 126.4
C8 C9 H9 126.4
Fe1 C9 H9 125.1
C6 C10 C9 108.4(6)
C6 C10 Fe1 70.2(3)
C9 C10 Fe1 68.9(3)
C6 C10 H10 125.8
C9 C10 H10 125.8
Fe1 C10 H10 126.7
C3 C11 H11A 109.5
C3 C11 H11B 109.5
H11A C11 H11B 109.5
C3 C11 H11C 109.5
H11A C11 H11C 109.5
H11B C11 H11C 109.5
N1 C12 O1 116.9(5)
N1 C12 C2 125.7(5)
O1 C12 C2 117.4(4)
O1 C13 C14 105.4(4)
O1 C13 H13A 110.7
C14 C13 H13A 110.7
O1 C13 H13B 110.7
C14 C13 H13B 110.7
H13A C13 H13B 108.8
N1 C14 C15 111.4(5)
N1 C14 C13 101.8(4)
C15 C14 C13 116.0(5)
N1 C14 H14 109.1
C15 C14 H14 109.1
C13 C14 H14 109.1
C17 C15 C14 109.2(5)
C17 C15 C16 112.5(5)
C14 C15 C16 112.4(5)
C17 C15 H15 107.5
C14 C15 H15 107.5
C16 C15 H15 107.5
C15 C16 H16A 109.5
C15 C16 H16B 109.5
H16A C16 H16B 109.5
C15 C16 H16C 109.5
H16A C16 H16C 109.5
H16B C16 H16C 109.5
C15 C17 H17A 109.5
C15 C17 H17B 109.5
H17A C17 H17B 109.5
C15 C17 H17C 109.5
H17A C17 H17C 109.5
H17B C17 H17C 109.5
C22 C18 C19 105.6(5)
C22 C18 Au2 125.7(5)
C19 C18 Au2 127.9(4)
C22 C18 Fe2 68.9(3)
C19 C18 Fe2 67.9(3)
Au2 C18 Fe2 135.2(3)
C29 C19 C20 126.4(5)
C29 C19 C18 124.5(4)
C20 C19 C18 109.1(5)
C29 C19 Fe2 126.1(4)
C20 C19 Fe2 70.0(3)
C18 C19 Fe2 70.0(3)
C21 C20 C19 106.3(5)
C21 C20 C28 127.5(5)
C19 C20 C28 126.2(5)
C21 C20 Fe2 69.5(3)
C19 C20 Fe2 68.4(3)
C28 C20 Fe2 127.5(4)
C20 C21 C22 109.9(5)
C20 C21 Fe2 69.9(3)
C22 C21 Fe2 69.5(3)
C20 C21 H21 125.0
C22 C21 H21 125.0
Fe2 C21 H21 127.2
C21 C22 C18 109.1(5)
C21 C22 Fe2 69.7(3)
C18 C22 Fe2 70.1(3)
C21 C22 H22 125.5
C18 C22 H22 125.5
Fe2 C22 H22 126.3
C24 C23 C27 107.5(5)
C24 C23 Fe2 69.5(3)
C27 C23 Fe2 68.9(3)
C24 C23 H23 126.3
C27 C23 H23 126.3
Fe2 C23 H23 126.9
C23 C24 C25 108.4(5)
C23 C24 Fe2 70.4(3)
C25 C24 Fe2 69.5(3)
C23 C24 H24 125.8
C25 C24 H24 125.8
Fe2 C24 H24 125.8
C26 C25 C24 107.1(6)
C26 C25 Fe2 69.1(4)
C24 C25 Fe2 69.7(3)
C26 C25 H25 126.5
C24 C25 H25 126.5
Fe2 C25 H25 126.3
C27 C26 C25 109.9(5)
C27 C26 Fe2 70.9(3)
C25 C26 Fe2 70.2(3)
C27 C26 H26 125.1
C25 C26 H26 125.1
Fe2 C26 H26 125.4
C26 C27 C23 107.2(6)
C26 C27 Fe2 69.5(3)
C23 C27 Fe2 69.7(3)
C26 C27 H27 126.4
C23 C27 H27 126.4
Fe2 C27 H27 126.0
C20 C28 H28A 109.5
C20 C28 H28B 109.5
H28A C28 H28B 109.5
C20 C28 H28C 109.5
H28A C28 H28C 109.5
H28B C28 H28C 109.5
N2 C29 O2 116.0(5)
N2 C29 C19 127.0(5)
O2 C29 C19 117.0(4)
O2 C30 C31 102.9(4)
O2 C30 H30A 111.2
C31 C30 H30A 111.2
O2 C30 H30B 111.2
C31 C30 H30B 111.2
H30A C30 H30B 109.1
N2 C31 C32 110.7(5)
N2 C31 C30 102.1(4)
C32 C31 C30 116.5(4)
N2 C31 H31 109.1
C32 C31 H31 109.1
C30 C31 H31 109.1
C31 C32 C33 113.5(5)
C31 C32 C34 110.3(5)
C33 C32 C34 110.9(5)
C31 C32 H32 107.3
C33 C32 H32 107.3
C34 C32 H32 107.3
C32 C33 H33A 109.5
C32 C33 H33B 109.5
H33A C33 H33B 109.5
C32 C33 H33C 109.5
H33A C33 H33C 109.5
H33B C33 H33C 109.5
C32 C34 H34A 109.5
C32 C34 H34B 109.5
H34A C34 H34B 109.5
C32 C34 H34C 109.5
H34A C34 H34C 109.5
H34B C34 H34C 109.5
Cl3 C1X Cl2 114.8(5)
Cl3 C1X Cl1 111.7(5)
Cl2 C1X Cl1 107.7(7)
Cl3 C1X H1X 107.4
Cl2 C1X H1X 107.4
Cl1 C1X H1X 107.4

loop_
_geom_bond_atom_site_label_1
_geom_bond_atom_site_label_2
_geom_bond_distance
Au1 C1 2.011(5)
Au1 N2 2.094(4)
Au1 Br1 2.5189(6)
Au1 Au2 2.5262(3)
Fe1 C2 2.014(5)
Fe1 C9 2.039(5)
Fe1 C4 2.043(6)
Fe1 C8 2.045(6)
Fe1 C7 2.046(6)
Fe1 C10 2.060(6)
Fe1 C5 2.060(5)
Fe1 C3 2.064(5)
Fe1 C1 2.066(5)
Fe1 C6 2.070(6)
Au2 C18 2.025(6)
Au2 N1 2.101(4)
Au2 Br2 2.5223(7)
Fe2 C19 2.023(5)
Fe2 C22 2.037(6)
Fe2 C26 2.037(5)
Fe2 C21 2.040(5)
Fe2 C20 2.046(5)
Fe2 C25 2.052(6)
Fe2 C18 2.052(6)
Fe2 C24 2.054(6)
Fe2 C27 2.056(5)
Fe2 C23 2.066(5)
O1 C12 1.333(6)
O1 C13 1.467(7)
N1 C12 1.291(6)
N1 C14 1.496(7)
C1 C5 1.432(7)
C1 C2 1.442(7)
O2 C29 1.340(6)
O2 C30 1.474(6)
N2 C29 1.293(6)
N2 C31 1.479(6)
C2 C3 1.444(7)
C2 C12 1.446(7)
C3 C4 1.420(8)
C3 C11 1.498(8)
C4 C5 1.420(7)
C4 H4 0.9500
C5 H5 0.9500
C6 C7 1.420(9)
C6 C10 1.424(8)
C6 H6 0.9500
C7 C8 1.398(7)
C7 H7 0.9500
C8 C9 1.427(8)
C8 H8 0.9500
C9 C10 1.426(8)
C9 H9 0.9500
C10 H10 0.9500
C11 H11A 0.9800
C11 H11B 0.9800
C11 H11C 0.9800
C13 C14 1.536(8)
C13 H13A 0.9900
C13 H13B 0.9900
C14 C15 1.524(8)
C14 H14 1.0000
C15 C17 1.520(8)
C15 C16 1.526(9)
C15 H15 1.0000
C16 H16A 0.9800
C16 H16B 0.9800
C16 H16C 0.9800
C17 H17A 0.9800
C17 H17B 0.9800
C17 H17C 0.9800
C18 C22 1.432(7)
C18 C19 1.465(8)
C19 C29 1.438(7)
C19 C20 1.446(7)
C20 C21 1.418(8)
C20 C28 1.486(8)
C21 C22 1.421(8)
C21 H21 0.9500
C22 H22 0.9500
C23 C24 1.411(9)
C23 C27 1.459(8)
C23 H23 0.9500
C24 C25 1.430(8)
C24 H24 0.9500
C25 C26 1.422(9)
C25 H25 0.9500
C26 C27 1.388(9)
C26 H26 0.9500
C27 H27 0.9500
C28 H28A 0.9800
C28 H28B 0.9800
C28 H28C 0.9800
C30 C31 1.546(7)
C30 H30A 0.9900
C30 H30B 0.9900
C31 C32 1.510(7)
C31 H31 1.0000
C32 C33 1.519(8)
C32 C34 1.544(8)
C32 H32 1.0000
C33 H33A 0.9800
C33 H33B 0.9800
C33 H33C 0.9800
C34 H34A 0.9800
C34 H34B 0.9800
C34 H34C 0.9800
C1X Cl3 1.676(11)
C1X Cl2 1.758(10)
C1X Cl1 1.799(10)
C1X H1X 1.0000

loop_
_geom_torsion_atom_site_label_1
_geom_torsion_atom_site_label_2
_geom_torsion_atom_site_label_3
_geom_torsion_atom_site_label_4
_geom_torsion
C1 Au1 Au2 C18 128.1(2)
N2 Au1 Au2 C18 -54.41(19)
Br1 Au1 Au2 C18 75.0(2)
C1 Au1 Au2 N1 -53.40(18)
N2 Au1 Au2 N1 124.10(16)
Br1 Au1 Au2 N1 -106.5(2)
C1 Au1 Au2 Br2 60.4(3)
N2 Au1 Au2 Br2 -122.1(3)
Br1 Au1 Au2 Br2 7.3(4)
C18 Au2 N1 C12 68(3)
Br2 Au2 N1 C12 -127.8(5)
Au1 Au2 N1 C12 48.9(5)
C18 Au2 N1 C14 -120(2)
Br2 Au2 N1 C14 44.8(4)
Au1 Au2 N1 C14 -138.4(4)
N2 Au1 C1 C5 161(3)
Br1 Au1 C1 C5 34.9(4)
Au2 Au1 C1 C5 -141.4(4)
N2 Au1 C1 C2 -2(4)
Br1 Au1 C1 C2 -127.4(5)
Au2 Au1 C1 C2 56.3(4)
N2 Au1 C1 Fe1 -99(4)
Br1 Au1 C1 Fe1 134.7(4)
Au2 Au1 C1 Fe1 -41.6(4)
C2 Fe1 C1 C5 -118.5(4)
C9 Fe1 C1 C5 37.0(7)
C4 Fe1 C1 C5 -37.1(3)
C8 Fe1 C1 C5 -156.9(6)
C7 Fe1 C1 C5 163.7(3)
C10 Fe1 C1 C5 77.7(4)
C3 Fe1 C1 C5 -80.5(3)
C6 Fe1 C1 C5 120.8(3)
C9 Fe1 C1 C2 155.6(6)
C4 Fe1 C1 C2 81.5(3)
C8 Fe1 C1 C2 -38.4(7)
C7 Fe1 C1 C2 -77.7(4)
C10 Fe1 C1 C2 -163.8(3)
C5 Fe1 C1 C2 118.5(4)
C3 Fe1 C1 C2 38.1(3)
C6 Fe1 C1 C2 -120.7(3)
C2 Fe1 C1 Au1 120.7(5)
C9 Fe1 C1 Au1 -83.8(7)
C4 Fe1 C1 Au1 -157.9(5)
C8 Fe1 C1 Au1 82.3(7)
C7 Fe1 C1 Au1 42.9(5)
C10 Fe1 C1 Au1 -43.1(5)
C5 Fe1 C1 Au1 -120.8(5)
C3 Fe1 C1 Au1 158.7(5)
C6 Fe1 C1 Au1 0.0(5)
C1 Au1 N2 C29 112(4)
Br1 Au1 N2 C29 -122.3(4)
Au2 Au1 N2 C29 54.1(4)
C1 Au1 N2 C31 -75(4)
Br1 Au1 N2 C31 51.0(4)
Au2 Au1 N2 C31 -132.6(4)
C5 C1 C2 C3 -2.2(6)
Au1 C1 C2 C3 162.8(4)
Fe1 C1 C2 C3 -61.1(4)
C5 C1 C2 C12 175.6(5)
Au1 C1 C2 C12 -19.4(8)
Fe1 C1 C2 C12 116.7(5)
C5 C1 C2 Fe1 58.9(4)
Au1 C1 C2 Fe1 -136.0(4)
C9 Fe1 C2 C1 -158.6(5)
C4 Fe1 C2 C1 -81.5(3)
C8 Fe1 C2 C1 165.3(3)
C7 Fe1 C2 C1 123.0(3)
C10 Fe1 C2 C1 47.5(9)
C5 Fe1 C2 C1 -37.9(3)
C3 Fe1 C2 C1 -119.2(5)
C6 Fe1 C2 C1 81.2(4)
C9 Fe1 C2 C3 -39.4(7)
C4 Fe1 C2 C3 37.7(3)
C8 Fe1 C2 C3 -75.5(4)
C7 Fe1 C2 C3 -117.7(3)
C10 Fe1 C2 C3 166.7(7)
C5 Fe1 C2 C3 81.4(3)
C1 Fe1 C2 C3 119.2(4)
C6 Fe1 C2 C3 -159.6(4)
C9 Fe1 C2 C12 82.2(7)
C4 Fe1 C2 C12 159.3(5)
C8 Fe1 C2 C12 46.1(5)
C7 Fe1 C2 C12 3.9(5)
C10 Fe1 C2 C12 -71.7(10)
C5 Fe1 C2 C12 -157.0(5)
C3 Fe1 C2 C12 121.6(6)
C1 Fe1 C2 C12 -119.2(5)
C6 Fe1 C2 C12 -37.9(6)
C1 C2 C3 C4 2.7(6)
C12 C2 C3 C4 -175.0(5)
Fe1 C2 C3 C4 -58.5(4)
C1 C2 C3 C11 -176.4(5)
C12 C2 C3 C11 5.9(9)
Fe1 C2 C3 C11 122.5(6)
C1 C2 C3 Fe1 61.2(4)
C12 C2 C3 Fe1 -116.5(6)
C2 Fe1 C3 C4 118.6(5)
C9 Fe1 C3 C4 -78.4(4)
C8 Fe1 C3 C4 -119.9(3)
C7 Fe1 C3 C4 -159.2(3)
C10 Fe1 C3 C4 -51.4(8)
C5 Fe1 C3 C4 37.0(3)
C1 Fe1 C3 C4 80.6(3)
C6 Fe1 C3 C4 175.3(6)
C9 Fe1 C3 C2 163.0(3)
C4 Fe1 C3 C2 -118.6(5)
C8 Fe1 C3 C2 121.5(3)
C7 Fe1 C3 C2 82.2(4)
C10 Fe1 C3 C2 -170.0(6)
C5 Fe1 C3 C2 -81.6(3)
C1 Fe1 C3 C2 -38.0(3)
C6 Fe1 C3 C2 56.7(8)
C2 Fe1 C3 C11 -122.6(6)
C9 Fe1 C3 C11 40.4(6)
C4 Fe1 C3 C11 118.8(6)
C8 Fe1 C3 C11 -1.1(5)
C7 Fe1 C3 C11 -40.5(6)
C10 Fe1 C3 C11 67.4(9)
C5 Fe1 C3 C11 155.8(5)
C1 Fe1 C3 C11 -160.6(5)
C6 Fe1 C3 C11 -65.9(9)
C2 C3 C4 C5 -2.2(6)
C11 C3 C4 C5 176.9(5)
Fe1 C3 C4 C5 -59.7(4)
C2 C3 C4 Fe1 57.5(3)
C11 C3 C4 Fe1 -123.4(6)
C2 Fe1 C4 C3 -38.6(3)
C9 Fe1 C4 C3 117.4(3)
C8 Fe1 C4 C3 76.3(4)
C7 Fe1 C4 C3 49.6(6)
C10 Fe1 C4 C3 157.9(3)
C5 Fe1 C4 C3 -120.4(4)
C1 Fe1 C4 C3 -83.2(3)
C6 Fe1 C4 C3 -175.4(6)
C2 Fe1 C4 C5 81.8(3)
C9 Fe1 C4 C5 -122.2(3)
C8 Fe1 C4 C5 -163.3(3)
C7 Fe1 C4 C5 170.0(5)
C10 Fe1 C4 C5 -81.7(4)
C3 Fe1 C4 C5 120.4(4)
C1 Fe1 C4 C5 37.2(3)
C6 Fe1 C4 C5 -55.0(7)
C3 C4 C5 C1 0.9(6)
Fe1 C4 C5 C1 -58.9(4)
C3 C4 C5 Fe1 59.8(4)
C2 C1 C5 C4 0.8(6)
Au1 C1 C5 C4 -164.5(4)
Fe1 C1 C5 C4 58.4(4)
C2 C1 C5 Fe1 -57.6(4)
Au1 C1 C5 Fe1 137.1(4)
C2 Fe1 C5 C4 -81.6(3)
C9 Fe1 C5 C4 74.4(4)
C8 Fe1 C5 C4 39.3(7)
C7 Fe1 C5 C4 -167.3(6)
C10 Fe1 C5 C4 117.4(3)
C3 Fe1 C5 C4 -36.9(3)
C1 Fe1 C5 C4 -120.2(4)
C6 Fe1 C5 C4 159.2(3)
C2 Fe1 C5 C1 38.6(3)
C9 Fe1 C5 C1 -165.4(3)
C4 Fe1 C5 C1 120.2(4)
C8 Fe1 C5 C1 159.5(5)
C7 Fe1 C5 C1 -47.1(8)
C10 Fe1 C5 C1 -122.4(3)
C3 Fe1 C5 C1 83.3(3)
C6 Fe1 C5 C1 -80.6(4)
C2 Fe1 C6 C7 77.0(4)
C9 Fe1 C6 C7 -81.0(4)
C4 Fe1 C6 C7 -154.5(6)
C8 Fe1 C6 C7 -36.8(3)
C10 Fe1 C6 C7 -118.4(5)
C5 Fe1 C6 C7 164.7(3)
C3 Fe1 C6 C7 34.2(8)
C1 Fe1 C6 C7 121.3(3)
C2 Fe1 C6 C10 -164.6(4)
C9 Fe1 C6 C10 37.4(4)
C4 Fe1 C6 C10 -36.1(8)
C8 Fe1 C6 C10 81.6(4)
C7 Fe1 C6 C10 118.4(5)
C5 Fe1 C6 C10 -76.9(4)
C3 Fe1 C6 C10 152.6(6)
C1 Fe1 C6 C10 -120.3(4)
C10 C6 C7 C8 0.1(7)
Fe1 C6 C7 C8 59.5(4)
C10 C6 C7 Fe1 -59.3(4)
C2 Fe1 C7 C8 116.8(3)
C9 Fe1 C7 C8 -38.0(3)
C4 Fe1 C7 C8 37.1(7)
C10 Fe1 C7 C8 -82.1(4)
C5 Fe1 C7 C8 -164.2(6)
C3 Fe1 C7 C8 72.9(4)
C1 Fe1 C7 C8 159.9(3)
C6 Fe1 C7 C8 -120.2(5)
C2 Fe1 C7 C6 -123.0(3)
C9 Fe1 C7 C6 82.1(3)
C4 Fe1 C7 C6 157.3(5)
C8 Fe1 C7 C6 120.2(5)
C10 Fe1 C7 C6 38.0(3)
C5 Fe1 C7 C6 -44.0(8)
C3 Fe1 C7 C6 -166.9(3)
C1 Fe1 C7 C6 -80.0(4)
C6 C7 C8 C9 -0.8(6)
Fe1 C7 C8 C9 59.2(4)
C6 C7 C8 Fe1 -60.0(4)
C2 Fe1 C8 C7 -82.0(4)
C9 Fe1 C8 C7 119.2(5)
C4 Fe1 C8 C7 -164.1(3)
C10 Fe1 C8 C7 80.8(4)
C5 Fe1 C8 C7 167.5(5)
C3 Fe1 C8 C7 -123.4(3)
C1 Fe1 C8 C7 -53.2(7)
C6 Fe1 C8 C7 37.1(3)
C2 Fe1 C8 C9 158.7(3)
C4 Fe1 C8 C9 76.7(4)
C7 Fe1 C8 C9 -119.2(5)
C10 Fe1 C8 C9 -38.4(3)
C5 Fe1 C8 C9 48.3(7)
C3 Fe1 C8 C9 117.3(3)
C1 Fe1 C8 C9 -172.5(5)
C6 Fe1 C8 C9 -82.1(4)
C7 C8 C9 C10 1.1(6)
Fe1 C8 C9 C10 60.7(4)
C7 C8 C9 Fe1 -59.6(4)
C2 Fe1 C9 C10 -167.9(5)
C4 Fe1 C9 C10 122.4(4)
C8 Fe1 C9 C10 -117.9(5)
C7 Fe1 C9 C10 -80.7(4)
C5 Fe1 C9 C10 82.2(4)
C3 Fe1 C9 C10 163.5(4)
C1 Fe1 C9 C10 54.8(8)
C6 Fe1 C9 C10 -37.1(4)
C2 Fe1 C9 C8 -50.1(7)
C4 Fe1 C9 C8 -119.7(3)
C7 Fe1 C9 C8 37.2(3)
C10 Fe1 C9 C8 117.9(5)
C5 Fe1 C9 C8 -159.9(3)
C3 Fe1 C9 C8 -78.7(4)
C1 Fe1 C9 C8 172.6(5)
C6 Fe1 C9 C8 80.8(4)
C7 C6 C10 C9 0.5(7)
Fe1 C6 C10 C9 -58.4(4)
C7 C6 C10 Fe1 59.0(4)
C8 C9 C10 C6 -1.0(7)
Fe1 C9 C10 C6 59.3(4)
C8 C9 C10 Fe1 -60.3(4)
C2 Fe1 C10 C6 44.3(10)
C9 Fe1 C10 C6 -119.9(6)
C4 Fe1 C10 C6 165.8(4)
C8 Fe1 C10 C6 -81.3(4)
C7 Fe1 C10 C6 -38.0(4)
C5 Fe1 C10 C6 123.0(4)
C3 Fe1 C10 C6 -157.5(6)
C1 Fe1 C10 C6 80.8(4)
C2 Fe1 C10 C9 164.2(7)
C4 Fe1 C10 C9 -74.2(4)
C8 Fe1 C10 C9 38.6(4)
C7 Fe1 C10 C9 81.9(4)
C5 Fe1 C10 C9 -117.0(4)
C3 Fe1 C10 C9 -37.6(8)
C1 Fe1 C10 C9 -159.2(3)
C6 Fe1 C10 C9 119.9(6)
C14 N1 C12 O1 -0.8(7)
Au2 N1 C12 O1 172.8(4)
C14 N1 C12 C2 177.7(5)
Au2 N1 C12 C2 -8.8(8)
C13 O1 C12 N1 -2.5(7)
C13 O1 C12 C2 178.9(5)
C1 C2 C12 N1 -18.5(9)
C3 C2 C12 N1 158.9(5)
Fe1 C2 C12 N1 69.6(7)
C1 C2 C12 O1 159.9(5)
C3 C2 C12 O1 -22.6(8)
Fe1 C2 C12 O1 -111.9(5)
C12 O1 C13 C14 4.5(6)
C12 N1 C14 C15 -120.8(5)
Au2 N1 C14 C15 65.4(6)
C12 N1 C14 C13 3.5(6)
Au2 N1 C14 C13 -170.3(4)
O1 C13 C14 N1 -4.7(6)
O1 C13 C14 C15 116.4(5)
N1 C14 C15 C17 -175.5(5)
C13 C14 C15 C17 68.6(7)
N1 C14 C15 C16 58.8(7)
C13 C14 C15 C16 -57.1(7)
N1 Au2 C18 C22 -161(2)
Br2 Au2 C18 C22 34.5(5)
Au1 Au2 C18 C22 -142.1(5)
N1 Au2 C18 C19 31(3)
Br2 Au2 C18 C19 -133.8(5)
Au1 Au2 C18 C19 49.5(5)
N1 Au2 C18 Fe2 -65(3)
Br2 Au2 C18 Fe2 130.0(4)
Au1 Au2 C18 Fe2 -46.6(4)
C19 Fe2 C18 C22 -117.9(4)
C26 Fe2 C18 C22 35.1(8)
C21 Fe2 C18 C22 -37.1(3)
C20 Fe2 C18 C22 -80.5(3)
C25 Fe2 C18 C22 -157.0(6)
C24 Fe2 C18 C22 161.9(3)
C27 Fe2 C18 C22 74.2(4)
C23 Fe2 C18 C22 118.9(3)
C22 Fe2 C18 C19 117.9(4)
C26 Fe2 C18 C19 153.0(6)
C21 Fe2 C18 C19 80.8(3)
C20 Fe2 C18 C19 37.4(3)
C25 Fe2 C18 C19 -39.1(7)
C24 Fe2 C18 C19 -80.2(4)
C27 Fe2 C18 C19 -168.0(3)
C23 Fe2 C18 C19 -123.2(3)
C19 Fe2 C18 Au2 122.1(5)
C22 Fe2 C18 Au2 -120.0(6)
C26 Fe2 C18 Au2 -84.9(7)
C21 Fe2 C18 Au2 -157.1(5)
C20 Fe2 C18 Au2 159.6(5)
C25 Fe2 C18 Au2 83.0(8)
C24 Fe2 C18 Au2 41.9(6)
C27 Fe2 C18 Au2 -45.8(5)
C23 Fe2 C18 Au2 -1.1(5)
C22 C18 C19 C29 179.6(5)
Au2 C18 C19 C29 -10.2(8)
Fe2 C18 C19 C29 120.7(5)
C22 C18 C19 C20 -0.3(6)
Au2 C18 C19 C20 169.9(4)
Fe2 C18 C19 C20 -59.2(4)
C22 C18 C19 Fe2 58.9(4)
Au2 C18 C19 Fe2 -130.9(4)
C22 Fe2 C19 C29 -157.0(5)
C26 Fe2 C19 C29 83.3(7)
C21 Fe2 C19 C29 159.1(6)
C20 Fe2 C19 C29 121.0(6)
C25 Fe2 C19 C29 46.5(5)
C18 Fe2 C19 C29 -118.7(6)
C24 Fe2 C19 C29 2.8(5)
C27 Fe2 C19 C29 -77.7(12)
C23 Fe2 C19 C29 -38.5(6)
C22 Fe2 C19 C20 81.9(4)
C26 Fe2 C19 C20 -37.7(7)
C21 Fe2 C19 C20 38.1(4)
C25 Fe2 C19 C20 -74.6(4)
C18 Fe2 C19 C20 120.2(4)
C24 Fe2 C19 C20 -118.2(4)
C27 Fe2 C19 C20 161.3(9)
C23 Fe2 C19 C20 -159.5(4)
C22 Fe2 C19 C18 -38.3(3)
C26 Fe2 C19 C18 -158.0(5)
C21 Fe2 C19 C18 -82.2(3)
C20 Fe2 C19 C18 -120.2(4)
C25 Fe2 C19 C18 165.2(3)
C24 Fe2 C19 C18 121.5(3)
C27 Fe2 C19 C18 41.0(11)
C23 Fe2 C19 C18 80.2(4)
C29 C19 C20 C21 179.9(5)
C18 C19 C20 C21 -0.2(6)
Fe2 C19 C20 C21 -59.4(4)
C29 C19 C20 C28 0.7(9)
C18 C19 C20 C28 -179.3(5)
Fe2 C19 C20 C28 121.4(6)
C29 C19 C20 Fe2 -120.7(5)
C18 C19 C20 Fe2 59.2(4)
C19 Fe2 C20 C21 118.1(5)
C22 Fe2 C20 C21 36.5(3)
C26 Fe2 C20 C21 -78.9(4)
C25 Fe2 C20 C21 -120.1(4)
C18 Fe2 C20 C21 80.2(4)
C24 Fe2 C20 C21 -159.4(4)
C27 Fe2 C20 C21 -51.7(7)
C23 Fe2 C20 C21 -179.9(7)
C22 Fe2 C20 C19 -81.6(4)
C26 Fe2 C20 C19 163.0(4)
C21 Fe2 C20 C19 -118.1(5)
C25 Fe2 C20 C19 121.8(4)
C18 Fe2 C20 C19 -37.9(3)
C24 Fe2 C20 C19 82.5(4)
C27 Fe2 C20 C19 -169.8(5)
C23 Fe2 C20 C19 62.0(8)
C19 Fe2 C20 C28 -119.7(6)
C22 Fe2 C20 C28 158.7(6)
C26 Fe2 C20 C28 43.2(6)
C21 Fe2 C20 C28 122.2(6)
C25 Fe2 C20 C28 2.1(5)
C18 Fe2 C20 C28 -157.6(6)
C24 Fe2 C20 C28 -37.2(6)
C27 Fe2 C20 C28 70.5(8)
C23 Fe2 C20 C28 -57.7(9)
C19 C20 C21 C22 0.7(6)
C28 C20 C21 C22 179.8(5)
Fe2 C20 C21 C22 -58.0(4)
C19 C20 C21 Fe2 58.7(3)
C28 C20 C21 Fe2 -122.2(6)
C19 Fe2 C21 C20 -39.0(3)
C22 Fe2 C21 C20 -121.6(5)
C26 Fe2 C21 C20 115.9(4)
C25 Fe2 C21 C20 75.4(4)
C18 Fe2 C21 C20 -84.3(4)
C24 Fe2 C21 C20 51.1(7)
C27 Fe2 C21 C20 155.3(4)
C23 Fe2 C21 C20 179.9(5)
C19 Fe2 C21 C22 82.6(3)
C26 Fe2 C21 C22 -122.5(3)
C20 Fe2 C21 C22 121.6(5)
C25 Fe2 C21 C22 -163.0(3)
C18 Fe2 C21 C22 37.3(3)
C24 Fe2 C21 C22 172.7(5)
C27 Fe2 C21 C22 -83.1(4)
C23 Fe2 C21 C22 -58.5(7)
C20 C21 C22 C18 -0.9(6)
Fe2 C21 C22 C18 -59.2(4)
C20 C21 C22 Fe2 58.3(4)
C19 C18 C22 C21 0.7(6)
Au2 C18 C22 C21 -169.7(4)
Fe2 C18 C22 C21 59.0(4)
C19 C18 C22 Fe2 -58.2(4)
Au2 C18 C22 Fe2 131.3(4)
C19 Fe2 C22 C21 -81.0(3)
C26 Fe2 C22 C21 73.4(4)
C20 Fe2 C22 C21 -36.3(3)
C25 Fe2 C22 C21 39.8(7)
C18 Fe2 C22 C21 -120.3(5)
C24 Fe2 C22 C21 -171.5(6)
C27 Fe2 C22 C21 114.4(3)
C23 Fe2 C22 C21 156.7(3)
C19 Fe2 C22 C18 39.3(3)
C26 Fe2 C22 C18 -166.3(3)
C21 Fe2 C22 C18 120.3(5)
C20 Fe2 C22 C18 84.0(3)
C25 Fe2 C22 C18 160.1(5)
C24 Fe2 C22 C18 -51.2(8)
C27 Fe2 C22 C18 -125.3(3)
C23 Fe2 C22 C18 -83.0(4)
C19 Fe2 C23 C24 75.0(4)
C22 Fe2 C23 C24 164.6(3)
C26 Fe2 C23 C24 -81.9(4)
C21 Fe2 C23 C24 -152.7(6)
C20 Fe2 C23 C24 27.1(9)
C25 Fe2 C23 C24 -37.9(3)
C18 Fe2 C23 C24 120.3(4)
C27 Fe2 C23 C24 -119.2(5)
C19 Fe2 C23 C27 -165.8(4)
C22 Fe2 C23 C27 -76.2(4)
C26 Fe2 C23 C27 37.3(4)
C21 Fe2 C23 C27 -33.5(8)
C20 Fe2 C23 C27 146.3(7)
C25 Fe2 C23 C27 81.3(4)
C18 Fe2 C23 C27 -120.5(4)
C24 Fe2 C23 C27 119.2(5)
C27 C23 C24 C25 0.8(6)
Fe2 C23 C24 C25 59.4(4)
C27 C23 C24 Fe2 -58.6(4)
C19 Fe2 C24 C23 -125.8(3)
C22 Fe2 C24 C23 -42.3(8)
C26 Fe2 C24 C23 81.2(4)
C21 Fe2 C24 C23 152.5(5)
C20 Fe2 C24 C23 -170.2(3)
C25 Fe2 C24 C23 119.3(5)
C18 Fe2 C24 C23 -81.2(4)
C27 Fe2 C24 C23 38.4(3)
C19 Fe2 C24 C25 114.9(4)
C22 Fe2 C24 C25 -161.5(6)
C26 Fe2 C24 C25 -38.1(3)
C21 Fe2 C24 C25 33.2(7)
C20 Fe2 C24 C25 70.5(4)
C18 Fe2 C24 C25 159.6(3)
C27 Fe2 C24 C25 -80.9(4)
C23 Fe2 C24 C25 -119.3(5)
C23 C24 C25 C26 -0.8(6)
Fe2 C24 C25 C26 59.2(4)
C23 C24 C25 Fe2 -60.0(4)
C19 Fe2 C25 C26 156.9(3)
C22 Fe2 C25 C26 46.6(7)
C21 Fe2 C25 C26 75.3(4)
C20 Fe2 C25 C26 115.7(3)
C18 Fe2 C25 C26 -173.5(6)
C24 Fe2 C25 C26 -118.5(5)
C27 Fe2 C25 C26 -36.4(3)
C23 Fe2 C25 C26 -81.2(3)
C19 Fe2 C25 C24 -84.6(4)
C22 Fe2 C25 C24 165.1(5)
C26 Fe2 C25 C24 118.5(5)
C21 Fe2 C25 C24 -166.2(3)
C20 Fe2 C25 C24 -125.8(3)
C18 Fe2 C25 C24 -55.0(7)
C27 Fe2 C25 C24 82.1(4)
C23 Fe2 C25 C24 37.2(3)
C24 C25 C26 C27 0.4(6)
Fe2 C25 C26 C27 60.0(4)
C24 C25 C26 Fe2 -59.6(4)
C19 Fe2 C26 C27 -172.5(5)
C22 Fe2 C26 C27 79.3(4)
C21 Fe2 C26 C27 119.4(4)
C20 Fe2 C26 C27 160.4(4)
C25 Fe2 C26 C27 -120.4(5)
C18 Fe2 C26 C27 53.2(8)
C24 Fe2 C26 C27 -82.3(4)
C23 Fe2 C26 C27 -38.9(4)
C19 Fe2 C26 C25 -52.0(7)
C22 Fe2 C26 C25 -160.2(3)
C21 Fe2 C26 C25 -120.2(3)
C20 Fe2 C26 C25 -79.1(4)
C18 Fe2 C26 C25 173.6(5)
C24 Fe2 C26 C25 38.2(3)
C27 Fe2 C26 C25 120.4(5)
C23 Fe2 C26 C25 81.5(4)
C25 C26 C27 C23 0.1(6)
Fe2 C26 C27 C23 59.7(4)
C25 C26 C27 Fe2 -59.6(4)
C24 C23 C27 C26 -0.6(6)
Fe2 C23 C27 C26 -59.6(4)
C24 C23 C27 Fe2 59.0(4)
C19 Fe2 C27 C26 167.4(9)
C22 Fe2 C27 C26 -118.3(4)
C21 Fe2 C27 C26 -75.5(5)
C20 Fe2 C27 C26 -39.8(8)
C25 Fe2 C27 C26 37.3(4)
C18 Fe2 C27 C26 -159.6(4)
C24 Fe2 C27 C26 81.3(4)
C23 Fe2 C27 C26 118.4(6)
C19 Fe2 C27 C23 49.0(12)
C22 Fe2 C27 C23 123.3(4)
C26 Fe2 C27 C23 -118.4(6)
C21 Fe2 C27 C23 166.1(4)
C20 Fe2 C27 C23 -158.2(5)
C25 Fe2 C27 C23 -81.1(4)
C18 Fe2 C27 C23 81.9(4)
C24 Fe2 C27 C23 -37.1(4)
C31 N2 C29 O2 -5.2(6)
Au1 N2 C29 O2 169.2(3)
C31 N2 C29 C19 172.6(5)
Au1 N2 C29 C19 -12.9(8)
C30 O2 C29 N2 -7.8(6)
C30 O2 C29 C19 174.2(4)
C20 C19 C29 N2 158.5(5)
C18 C19 C29 N2 -21.4(9)
Fe2 C19 C29 N2 67.8(7)
C20 C19 C29 O2 -23.7(8)
C18 C19 C29 O2 156.4(5)
Fe2 C19 C29 O2 -114.3(5)
C29 O2 C30 C31 16.3(5)
C29 N2 C31 C32 -109.8(5)
Au1 N2 C31 C32 76.2(5)
C29 N2 C31 C30 14.9(6)
Au1 N2 C31 C30 -159.1(3)
O2 C30 C31 N2 -18.3(5)
O2 C30 C31 C32 102.4(5)
N2 C31 C32 C33 57.4(6)
C30 C31 C32 C33 -58.6(7)
N2 C31 C32 C34 -177.5(4)
C30 C31 C32 C34 66.5(6)
